data_8101635
loop_
_publ_author_name
'Klatyk, Jens'
'Kniep, R\"udiger'

_publ_section_title
;
Crystal structure of dilithium (nitridolithiate/ferrate(I)), Li~2~
[(Li~1-x~Fe~x~)N], x = 0.63
;
_journal_coden_ASTM ZKNSFT
_journal_issue 4
_journal_name_full 'Zeitschrift f\"ur Kristallographie - New Crystal Structures'
_journal_page_first 447
_journal_page_last 448
_journal_paper_doi 10.1515/ncrs-1999-0423
_journal_volume 214
_journal_year 1999
_chemical_formula_moiety 'Li2[(Li1-xFex)N] x=0.63'
_chemical_formula_structural 'Li2 [(Li1-x Fex) N] x=0.63'
_chemical_formula_sum 'Fe0.63 Li2.37 N'
_chemical_formula_weight 64.18
_space_group_IT_number 191
_symmetry_cell_setting hexagonal
_symmetry_Int_Tables_number 191
_symmetry_space_group_name_Hall '-P 6 2'
_symmetry_space_group_name_H-M 'P 6/m m m'
_cell_angle_alpha 90.00
_cell_angle_beta 90.00
_cell_angle_gamma 120.00
_cell_formula_units_Z 1
_cell_length_a 3.724(2)
_cell_length_b 3.724(2)
_cell_length_c 3.6297(10)
_cell_measurement_temperature 293(2)
_cell_volume 43.60(4)
_diffrn_ambient_temperature 293(2)
_exptl_crystal_density_diffrn 2.444
_refine_ls_R_factor_obs 0.0297
_refine_ls_wR_factor_obs 0.0725
_cod_database_code 8101635

loop_
_symmetry_equiv_pos_as_xyz
'x, y, z'
'-y, x-y, z'
'-x+y, -x, z'
'y, x, z'
'-x, -x+y, z'
'x-y, -y, z'
'x, y, -z'
'-y, x-y, -z'
'-x+y, -x, -z'
'y, x, -z'
'-x, -x+y, -z'
'x-y, -y, -z'
'-x, -y, -z'
'y, -x+y, -z'
'x-y, x, -z'
'-y, -x, -z'
'x, x-y, -z'
'-x+y, y, -z'
'-x, -y, z'
'y, -x+y, z'
'x-y, x, z'
'-y, -x, z'
'x, x-y, z'
'-x+y, y, z'

loop_
_atom_site_label
_atom_site_type_symbol
_atom_site_fract_x
_atom_site_fract_y
_atom_site_fract_z
_atom_site_U_iso_or_equiv
_atom_site_adp_type
_atom_site_occupancy
_atom_site_symmetry_multiplicity
_atom_site_Wyckoff_symbol
_atom_site_calc_flag
_atom_site_refinement_flags
_atom_site_disorder_assembly
_atom_site_disorder_group
Fe1 Fe 0.0000 0.0000 0.5000 0.0293(9) Uani 0.631(17) 1 b d SP . .
Li1 Li 0.0000 0.0000 0.5000 0.0293(9) Uani 0.37 1 b d SP . .
N N 0.0000 0.0000 0.0000 0.029(2) Uani 1 1 a d S . .
Li2 Li 0.3330 0.6667 0.0000 0.075(6) Uani 1 2 c d S . .

loop_
_atom_site_aniso_label
_atom_site_aniso_U_11
_atom_site_aniso_U_22
_atom_site_aniso_U_33
_atom_site_aniso_U_23
_atom_site_aniso_U_13
_atom_site_aniso_U_12
Fe1 0.0361(11) 0.0361(11) 0.0158(11) 0.000 0.000 0.0180(5)
Li1 0.0361(11) 0.0361(11) 0.0158(11) 0.000 0.000 0.0180(5)
N 0.033(3) 0.033(3) 0.021(3) 0.000 0.000 0.0167(13)
Li2 0.082(8) 0.082(8) 0.061(10) 0.000 0.000 0.041(4)

loop_
_geom_bond_atom_site_label_1
_geom_bond_atom_site_label_2
_geom_bond_distance
_geom_bond_site_symmetry_2
_geom_bond_publ_flag
Fe1 N 1.8148(5) 1_556 ?
Fe1 N 1.8148(5) . ?
Fe1 Li2 2.8128(9) 13_566 ?
Fe1 Li2 2.8128(9) 13_565 ?
Fe1 Li2 2.8128(9) 1_546 ?
Fe1 Li2 2.8128(9) 1_545 ?
Fe1 Li2 2.8137(9) 13 ?
Fe1 Li2 2.8137(9) 1_556 ?
Fe1 Li2 2.8137(9) . ?
Fe1 Li2 2.8137(9) 13_556 ?
Fe1 Li2 2.8145(9) 13_666 ?
Fe1 Li2 2.8145(9) 1_445 ?
Li1 N 1.8148(5) 1_556 ?
Li1 N 1.8148(5) . ?
Li1 Li2 2.8128(9) 13_566 ?
Li1 Li2 2.8128(9) 13_565 ?
Li1 Li2 2.8128(9) 1_546 ?
Li1 Li2 2.8128(9) 1_545 ?
Li1 Li2 2.8137(9) 13 ?
Li1 Li2 2.8137(9) 1_556 ?
Li1 Li2 2.8137(9) . ?
Li1 Li2 2.8137(9) 13_556 ?
Li1 Li2 2.8145(9) 13_666 ?
Li1 Li2 2.8145(9) 1_445 ?
N Li1 1.8148(5) 1_554 ?
N Fe1 1.8148(5) 1_554 ?
N Li2 2.1489(12) 13_565 ?
N Li2 2.1489(12) 1_545 ?
N Li2 2.1502(12) . ?
N Li2 2.1502(12) 13 ?
N Li2 2.1512(12) 13_665 ?
N Li2 2.1512(12) 1_445 ?
Li2 Li2 2.1480(12) 13_565 ?
Li2 N 2.1489(12) 1_565 ?
Li2 Li2 2.1499(12) 13_675 ?
Li2 N 2.1512(12) 1_665 ?
Li2 Li2 2.1525(12) 13_665 ?
Li2 Fe1 2.8128(9) 1_564 ?
Li2 Fe1 2.8128(9) 1_565 ?
Li2 Li1 2.8128(9) 1_565 ?
Li2 Li1 2.8128(9) 1_564 ?
Li2 Fe1 2.8137(9) 1_554 ?
Li2 Li1 2.8137(9) 1_554 ?
